data_7703668
loop_
_publ_author_name
'Rok, Magdalena'
'Zarychta, Bartosz'
'Moskwa, Marcin'
'Dziuk, B\/la\.zej'
'Medycki, Wojciech'
'Bator, Gra\.zyna'

_publ_section_title
;
 Structural phase transitions coupled with prominent dielectric anomalies
 and dielectric relaxation in
 [(CH<sub>3</sub>)<sub>3</sub>NH]<sub>2</sub>[KCo(CN)<sub>6</sub>] and
 mixed
 [(CH<sub>3</sub>)<sub>3</sub>NH]<sub>2</sub>[KFe<sub>x</sub>Co<sub>1-x</sub>(CN)<sub>6</sub>]
 double perovskite hybrids.
;
_journal_issue 6
_journal_name_full 'Dalton transactions (Cambridge, England : 2003)'
_journal_page_first 1830
_journal_page_last 1838
_journal_paper_doi 10.1039/c9dt04703d
_journal_volume 49
_journal_year 2020
_chemical_formula_moiety 'C3 Co K N3, 2(C3 H10 N)'
_chemical_formula_sum 'C12 H20 Co K N8'
_chemical_formula_weight 374.39
_space_group_crystal_system monoclinic
_space_group_IT_number 15
_space_group_name_Hall '-C 2yc'
_space_group_name_H-M_alt 'C 1 2/c 1'
_atom_sites_solution_hydrogens difmap
_audit_creation_method SHELXL-2013
_audit_update_record
;
2019-11-13 deposited with the CCDC.	2020-01-06 downloaded from the CCDC.
;
_cell_angle_alpha 90
_cell_angle_beta 107.437(4)
_cell_angle_gamma 90
_cell_formula_units_Z 4
_cell_length_a 15.2965(5)
_cell_length_b 8.4134(2)
_cell_length_c 13.8289(4)
_cell_measurement_reflns_used 2140
_cell_measurement_temperature 100.0(1)
_cell_measurement_theta_max 29.351
_cell_measurement_theta_min 2.795
_cell_volume 1697.93(9)
_computing_cell_refinement 'CrysAlis RED (Oxford Diffraction, 2007)'
_computing_data_collection 'CrysAlis CCD (Oxford Diffraction, 2007)'
_computing_data_reduction 'CrysAlis RED (Oxford Diffraction, 2007)'
_computing_molecular_graphics 'SHELXTL (Sheldrick, 2008)'
_computing_structure_refinement 'SHELXL-2013 (Sheldrick, 2013)'
_computing_structure_solution 'SHELXS-2013 (Sheldrick, 2013)'
_diffrn_ambient_temperature 100.0(1)
_diffrn_detector_area_resol_mean 10.4508
_diffrn_measured_fraction_theta_full 0.999
_diffrn_measured_fraction_theta_max 0.914
_diffrn_measurement_device '4-circle kappa geometry goniometer'
_diffrn_measurement_device_type 'Oxford Diffraction Xcalibur System'
_diffrn_measurement_method \w--scan
_diffrn_radiation_monochromator graphite
_diffrn_radiation_source 'Enhance (Mo) X-ray Source'
_diffrn_radiation_type MoK\a
_diffrn_radiation_wavelength 0.71073
_diffrn_reflns_av_R_equivalents 0.0136
_diffrn_reflns_av_unetI/netI 0.0162
_diffrn_reflns_Laue_measured_fraction_full 0.999
_diffrn_reflns_Laue_measured_fraction_max 0.914
_diffrn_reflns_limit_h_max 21
_diffrn_reflns_limit_h_min -20
_diffrn_reflns_limit_k_max 11
_diffrn_reflns_limit_k_min -11
_diffrn_reflns_limit_l_max 11
_diffrn_reflns_limit_l_min -18
_diffrn_reflns_number 5573
_diffrn_reflns_point_group_measured_fraction_full 0.999
_diffrn_reflns_point_group_measured_fraction_max 0.914
_diffrn_reflns_theta_full 25.242
_diffrn_reflns_theta_max 29.351
_diffrn_reflns_theta_min 2.795
_diffrn_standards_decay_% 0
_diffrn_standards_interval_count 0
_diffrn_standards_interval_time 0
_diffrn_standards_number 0
_exptl_absorpt_coefficient_mu 1.264
_exptl_absorpt_correction_T_max 1.00000
_exptl_absorpt_correction_T_min 0.95735
_exptl_absorpt_correction_type multi-scan
_exptl_absorpt_process_details
;
CrysAlis RED, Oxford Diffraction Ltd.,
Version 1.171.33.57 (release 26-01-2010 CrysAlis171 .NET)
(compiled Jan 26 2010,14:36:55)
Empirical absorption correction using spherical harmonics,
 implemented in SCALE3 ABSPACK scaling algorithm.
;
_exptl_crystal_colour colourless
_exptl_crystal_density_diffrn 1.465
_exptl_crystal_description irregular
_exptl_crystal_F_000 776
_exptl_crystal_size_max 0.6
_exptl_crystal_size_mid 0.55
_exptl_crystal_size_min 0.4
_refine_diff_density_max 0.598
_refine_diff_density_min -0.573
_refine_diff_density_rms 0.058
_refine_ls_extinction_method none
_refine_ls_goodness_of_fit_ref 1.036
_refine_ls_hydrogen_treatment constr
_refine_ls_matrix_type full
_refine_ls_number_parameters 108
_refine_ls_number_reflns 2138
_refine_ls_number_restraints 0
_refine_ls_restrained_S_all 1.036
_refine_ls_R_factor_all 0.0258
_refine_ls_R_factor_gt 0.0233
_refine_ls_shift/su_max 0.000
_refine_ls_shift/su_mean 0.000
_refine_ls_structure_factor_coef Fsqd
_refine_ls_weighting_details 'w=1/[\s^2^(Fo^2^)+(0.0363P)^2^+1.4972P] where P=(Fo^2^+2Fc^2^)/3'
_refine_ls_weighting_scheme calc
_refine_ls_wR_factor_gt 0.0630
_refine_ls_wR_factor_ref 0.0649
_reflns_Friedel_coverage 0.000
_reflns_number_gt 1985
_reflns_number_total 2138
_reflns_threshold_expression 'I > 2\s(I)'
_cod_data_source_file c9dt04703d2.cif
_cod_data_source_block Co_100K
_cod_original_sg_symbol_H-M 'C 2/c'
_cod_database_code 7703668
_shelx_space_group_comment
;
The symmetry employed for this shelxl refinement is uniquely defined
by the following loop, which should always be used as a source of
symmetry information in preference to the above space-group names.
They are only intended as comments.
;
_shelxl_version_number 2013-4

loop_
_space_group_symop_operation_xyz
'x, y, z'
'-x, y, -z+1/2'
'x+1/2, y+1/2, z'
'-x+1/2, y+1/2, -z+1/2'
'-x, -y, -z'
'x, -y, z-1/2'
'-x+1/2, -y+1/2, -z'
'x+1/2, -y+1/2, z-1/2'

loop_
_atom_site_label
_atom_site_type_symbol
_atom_site_fract_x
_atom_site_fract_y
_atom_site_fract_z
_atom_site_U_iso_or_equiv
_atom_site_adp_type
_atom_site_occupancy
_atom_site_site_symmetry_order
_atom_site_calc_flag
_atom_site_refinement_flags_posn
_atom_site_refinement_flags_adp
_atom_site_refinement_flags_occupancy
_atom_site_disorder_assembly
_atom_site_disorder_group
Co1 Co 0.7500 0.2500 0.5000 0.00932(8) Uani 1 2 d S . P . .
K1 K 1.0000 0.28485(5) 0.2500 0.01556(10) Uani 1 2 d S T P . .
N1 N 0.88750(9) 0.24799(15) 0.37891(9) 0.0214(3) Uani 1 1 d . . . . .
C1 C 0.83447(9) 0.24975(14) 0.42299(10) 0.0138(3) Uani 1 1 d . . . . .
C2 C 0.83368(8) 0.37620(15) 0.59973(10) 0.0145(2) Uani 1 1 d . . . . .
N2 N 0.88519(8) 0.45064(15) 0.66068(10) 0.0246(3) Uani 1 1 d . . . . .
N3 N 0.64880(8) 0.54578(15) 0.39391(10) 0.0216(3) Uani 1 1 d . . . . .
C3 C 0.68938(8) 0.43599(15) 0.43278(10) 0.0135(2) Uani 1 1 d . . . . .
N10A N 0.37762(15) 0.3114(3) 0.40302(19) 0.0171(4) Uani 0.5 1 d . . P A 1
H10A H 0.3759 0.3709 0.4557 0.021 Uiso 0.5 1 d R U P A 1
N10B N 0.38401(8) 0.24862(15) 0.34729(10) 0.0139(4) Uani 0.5 1 d . . P A 2
H10B H 0.3855 0.1890 0.2946 0.017 Uiso 0.5 1 d R U P A 2
C10 C 0.45539(8) 0.36538(15) 0.36280(10) 0.0263(3) Uani 1 1 d R . . . .
H10C H 0.4416 0.4719 0.3379 0.039 Uiso 0.5 1 d R U P A 1
H10D H 0.5117 0.3641 0.4137 0.039 Uiso 0.5 1 d R U P A 1
H10E H 0.4590 0.3011 0.3069 0.039 Uiso 0.5 1 d R U P A 1
H10F H 0.5133 0.3165 0.3759 0.039 Uiso 0.5 1 d R U P A 2
H10G H 0.4445 0.4276 0.3013 0.039 Uiso 0.5 1 d R U P A 2
H10H H 0.4533 0.4334 0.4162 0.039 Uiso 0.5 1 d R U P A 2
C11 C 0.39877(12) 0.1506(2) 0.44438(15) 0.0412(5) Uani 1 1 d . . . . .
H11C H 0.3517 0.1101 0.4704 0.062 Uiso 0.5 1 d R U P A 1
H11D H 0.4034 0.0866 0.3894 0.062 Uiso 0.5 1 d R U P A 1
H11E H 0.4560 0.1496 0.4962 0.062 Uiso 0.5 1 d R U P A 1
H11F H 0.4586 0.1054 0.4576 0.062 Uiso 0.5 1 d R U P A 2
H11G H 0.3956 0.2112 0.5012 0.062 Uiso 0.5 1 d R U P A 2
H11H H 0.3539 0.0687 0.4323 0.062 Uiso 0.5 1 d R U P A 2
C12 C 0.29102(9) 0.32336(19) 0.32489(12) 0.0236(3) Uani 1 1 d . . . . .
H12C H 0.2433 0.2856 0.3508 0.035 Uiso 0.5 1 d R U P A 1
H12D H 0.2797 0.4309 0.3055 0.035 Uiso 0.5 1 d R U P A 1
H12E H 0.2924 0.2622 0.2675 0.035 Uiso 0.5 1 d R U P A 1
H12F H 0.2809 0.3890 0.2668 0.035 Uiso 0.5 1 d R U P A 2
H12G H 0.2455 0.2426 0.3121 0.035 Uiso 0.5 1 d R U P A 2
H12H H 0.2871 0.3850 0.3811 0.035 Uiso 0.5 1 d R U P A 2

loop_
_atom_site_aniso_label
_atom_site_aniso_U_11
_atom_site_aniso_U_22
_atom_site_aniso_U_33
_atom_site_aniso_U_23
_atom_site_aniso_U_13
_atom_site_aniso_U_12
Co1 0.00767(12) 0.01079(13) 0.01023(13) -0.00070(8) 0.00378(9) -0.00105(8)
K1 0.01613(19) 0.01689(19) 0.01669(19) 0.000 0.00951(15) 0.000
N1 0.0159(5) 0.0322(7) 0.0181(6) 0.0025(5) 0.0080(5) 0.0021(5)
C1 0.0119(6) 0.0160(6) 0.0131(6) 0.0006(4) 0.0033(5) 0.0001(4)
C2 0.0134(6) 0.0127(6) 0.0179(6) 0.0005(5) 0.0053(5) 0.0023(4)
N2 0.0176(6) 0.0192(6) 0.0308(7) -0.0067(5) -0.0020(5) 0.0015(5)
N3 0.0147(5) 0.0177(6) 0.0323(7) 0.0042(5) 0.0070(5) -0.0016(4)
C3 0.0099(5) 0.0160(6) 0.0159(6) -0.0022(5) 0.0058(5) -0.0039(4)
N10A 0.0149(11) 0.0197(11) 0.0175(11) -0.0021(9) 0.0061(9) -0.0047(9)
N10B 0.0139(10) 0.0150(10) 0.0133(10) -0.0025(8) 0.0048(9) -0.0005(8)
C10 0.0156(6) 0.0252(7) 0.0391(9) 0.0064(6) 0.0097(6) 0.0003(5)
C11 0.0294(9) 0.0358(9) 0.0481(11) 0.0278(8) -0.0039(8) -0.0068(7)
C12 0.0148(6) 0.0293(8) 0.0257(7) 0.0058(6) 0.0046(6) 0.0034(5)

loop_
_atom_type_symbol
_atom_type_description
_atom_type_scat_dispersion_real
_atom_type_scat_dispersion_imag
_atom_type_scat_source
C C 0.0033 0.0016 'International Tables Vol C Tables 4.2.6.8 and 6.1.1.4'
H H 0.0000 0.0000 'International Tables Vol C Tables 4.2.6.8 and 6.1.1.4'
N N 0.0061 0.0033 'International Tables Vol C Tables 4.2.6.8 and 6.1.1.4'
K K 0.2009 0.2494 'International Tables Vol C Tables 4.2.6.8 and 6.1.1.4'
Co Co 0.3494 0.9721 'International Tables Vol C Tables 4.2.6.8 and 6.1.1.4'

loop_
_geom_angle_atom_site_label_1
_geom_angle_atom_site_label_2
_geom_angle_atom_site_label_3
_geom_angle
_geom_angle_site_symmetry_1
_geom_angle_site_symmetry_3
_geom_angle_publ_flag
C2 Co1 C2 180.0 . 7_656 ?
C2 Co1 C1 90.91(5) . 7_656 ?
C2 Co1 C1 89.09(6) 7_656 7_656 ?
C2 Co1 C1 89.09(6) . . ?
C2 Co1 C1 90.91(5) 7_656 . ?
C1 Co1 C1 180.0 7_656 . ?
C2 Co1 C3 88.93(5) . 7_656 ?
C2 Co1 C3 91.07(5) 7_656 7_656 ?
C1 Co1 C3 92.32(5) 7_656 7_656 ?
C1 Co1 C3 87.68(5) . 7_656 ?
C2 Co1 C3 91.07(5) . . ?
C2 Co1 C3 88.93(5) 7_656 . ?
C1 Co1 C3 87.68(5) 7_656 . ?
C1 Co1 C3 92.32(5) . . ?
C3 Co1 C3 180.00(7) 7_656 . ?
N1 K1 N1 167.47(5) 2_755 . ?
N1 K1 N2 86.97(4) 2_755 5_766 ?
N1 K1 N2 102.82(4) . 5_766 ?
N1 K1 N2 102.82(4) 2_755 6_565 ?
N1 K1 N2 86.97(4) . 6_565 ?
N2 K1 N2 78.53(5) 5_766 6_565 ?
N1 K1 N3 89.59(3) 2_755 4_645 ?
N1 K1 N3 82.61(3) . 4_645 ?
N2 K1 N3 166.42(4) 5_766 4_645 ?
N2 K1 N3 89.45(3) 6_565 4_645 ?
N1 K1 N3 82.61(3) 2_755 3_545 ?
N1 K1 N3 89.59(3) . 3_545 ?
N2 K1 N3 89.45(3) 5_766 3_545 ?
N2 K1 N3 166.42(4) 6_565 3_545 ?
N3 K1 N3 103.14(5) 4_645 3_545 ?
C1 N1 K1 170.32(11) . . ?
N1 C1 Co1 177.98(12) . . ?
N2 C2 Co1 178.95(13) . . ?
C2 N2 K1 158.71(12) . 5_766 ?
C3 N3 K1 165.13(10) . 3_455 ?
N3 C3 Co1 176.29(12) . . ?
C12 N10A C11 113.76(18) . . ?
C12 N10A C10 110.36(18) . . ?
C11 N10A C10 108.17(17) . . ?
C12 N10A H10A 109.2 . . ?
C11 N10A H10A 104.9 . . ?
C10 N10A H10A 110.3 . . ?
C10 N10B C12 112.05(8) . . ?
C10 N10B C11 109.34(8) . . ?
C12 N10B C11 106.74(13) . . ?
C10 N10B H10B 107.6 . . ?
C12 N10B H10B 108.8 . . ?
C11 N10B H10B 112.3 . . ?
N10A C10 H10C 107.2 . . ?
N10A C10 H10D 111.4 . . ?
H10C C10 H10D 109.6 . . ?
N10A C10 H10E 111.5 . . ?
H10C C10 H10E 107.3 . . ?
H10D C10 H10E 109.8 . . ?
N10B C10 H10F 111.0 . . ?
N10B C10 H10G 108.3 . . ?
H10F C10 H10G 108.0 . . ?
N10B C10 H10H 109.3 . . ?
H10F C10 H10H 111.4 . . ?
H10G C10 H10H 108.8 . . ?
N10A C11 H11C 111.8 . . ?
N10A C11 H11D 105.7 . . ?
H11C C11 H11D 110.1 . . ?
N10A C11 H11E 110.3 . . ?
H11C C11 H11E 109.8 . . ?
H11D C11 H11E 109.0 . . ?
N10B C11 H11F 105.2 . . ?
N10B C11 H11G 113.9 . . ?
H11F C11 H11G 109.8 . . ?
N10B C11 H11H 109.0 . . ?
H11F C11 H11H 110.2 . . ?
H11G C11 H11H 108.7 . . ?
N10A C12 H12C 109.2 . . ?
N10A C12 H12D 109.2 . . ?
H12C C12 H12D 109.2 . . ?
N10A C12 H12E 110.0 . . ?
H12C C12 H12E 110.0 . . ?
H12D C12 H12E 109.2 . . ?
N10B C12 H12F 108.8 . . ?
N10B C12 H12G 109.6 . . ?
H12F C12 H12G 109.5 . . ?
N10B C12 H12H 110.3 . . ?
H12F C12 H12H 109.9 . . ?
H12G C12 H12H 108.7 . . ?

loop_
_geom_bond_atom_site_label_1
_geom_bond_atom_site_label_2
_geom_bond_distance
_geom_bond_site_symmetry_2
_geom_bond_publ_flag
Co1 C2 1.8999(13) . ?
Co1 C2 1.9000(13) 7_656 ?
Co1 C1 1.9049(14) 7_656 ?
Co1 C1 1.9049(14) . ?
Co1 C3 1.9121(13) 7_656 ?
Co1 C3 1.9121(13) . ?
K1 N1 2.8415(12) 2_755 ?
K1 N1 2.8415(12) . ?
K1 N2 2.8745(13) 5_766 ?
K1 N2 2.8745(13) 6_565 ?
K1 N3 3.2361(12) 4_645 ?
K1 N3 3.2361(12) 3_545 ?
N1 C1 1.1515(18) . ?
C2 N2 1.1513(18) . ?
N2 K1 2.8745(13) 5_766 ?
N3 C3 1.1521(18) . ?
N3 K1 3.2361(12) 3_455 ?
N10A C12 1.440(3) . ?
N10A C11 1.467(3) . ?
N10A C10 1.526(3) . ?
N10A H10A 0.8911 . ?
N10B C10 1.4363 . ?
N10B C12 1.5001(19) . ?
N10B C11 1.534(2) . ?
N10B H10B 0.8910 . ?
C10 H10C 0.9605 . ?
C10 H10D 0.9347 . ?
C10 H10E 0.9585 . ?
C10 H10F 0.9442 . ?
C10 H10G 0.9695 . ?
C10 H10H 0.9425 . ?
C11 H11C 0.9586 . ?
C11 H11D 0.9509 . ?
C11 H11E 0.9512 . ?
C11 H11F 0.9558 . ?
C11 H11G 0.9509 . ?
C11 H11H 0.9507 . ?
C12 H12C 0.9590 . ?
C12 H12D 0.9449 . ?
C12 H12E 0.9508 . ?
C12 H12F 0.9487 . ?
C12 H12G 0.9507 . ?
C12 H12H 0.9508 . ?

loop_
_geom_hbond_atom_site_label_D
_geom_hbond_atom_site_label_H
_geom_hbond_atom_site_label_A
_geom_hbond_distance_DH
_geom_hbond_distance_HA
_geom_hbond_distance_DA
_geom_hbond_angle_DHA
_geom_hbond_site_symmetry_A
N10A H10A N3 0.89 2.33 3.190(3) 162.0 5_666
C10 H10C N1 0.96 2.59 3.4102(18) 144.1 3_455
C10 H10D N3 0.93 2.68 3.2370(17) 119.3 .
C11 H11E N1 0.95 2.64 3.550(2) 160.0 7_656
C12 H12C N3 0.96 2.65 3.5132(19) 149.7 3_445
